data_4066139
loop_
_publ_author_name
'Bantreil, Xavier'
'Randall, Rebecca A. M.'
'Slawin, Alexandra M. Z.'
'Nolan, Steven P.'

_publ_section_title
;
 Ruthenium Complexes Bearing Two N-Heterocyclic Carbene Ligands in Low
 Catalyst Loading Olefin Metathesis Reactions
;
_journal_issue 13
_journal_name_full Organometallics
_journal_page_first 3007
_journal_paper_doi 10.1021/om100310f
_journal_volume 29
_journal_year 2010
_chemical_formula_moiety 'C51 H6 Cl2 N4 Ru,0.5(C H2 Cl2)'
_chemical_formula_sum 'C51.5 H61 Cl3 N4 Ru'
_chemical_formula_weight 943.46
_chemical_name_systematic
; 
 ? 
;
_space_group_IT_number 14
_symmetry_cell_setting monoclinic
_symmetry_space_group_name_Hall '-P 2ybc'
_symmetry_space_group_name_H-M 'P 1 21/c 1'
_atom_sites_solution_hydrogens geom
_atom_sites_solution_primary direct
_atom_sites_solution_secondary difmap
_audit_creation_method SHELXL-97
_cell_angle_alpha 90.00
_cell_angle_beta 92.713(3)
_cell_angle_gamma 90.00
_cell_formula_units_Z 8
_cell_length_a 15.1558(16)
_cell_length_b 24.070(2)
_cell_length_c 25.870(3)
_cell_measurement_reflns_used 28102
_cell_measurement_temperature 125(2)
_cell_measurement_theta_max 26.4
_cell_measurement_theta_min 1.5
_cell_volume 9426.8(17)
_computing_cell_refinement 'CrystalClear (Rigaku Corp., 2004)'
_computing_data_collection 'CrystalClear (Rigaku Corp., 2004)'
_computing_data_reduction 'CrystalClear (Rigaku Corp., 2004)'
_computing_molecular_graphics 'Bruker SHELXTL'
_computing_publication_material 'Bruker SHELXTL'
_computing_structure_refinement 'SHELXL-97 (Sheldrick, 1997)'
_computing_structure_solution 'SHELXS-97 (Sheldrick, 1990)'
_diffrn_ambient_temperature 125(2)
_diffrn_measured_fraction_theta_full 1.000
_diffrn_measured_fraction_theta_max 1.000
_diffrn_measurement_device_type CCD
_diffrn_measurement_method '\w scans'
_diffrn_radiation_monochromator confocal
_diffrn_radiation_source 'rotating anode'
_diffrn_radiation_type MoK\a
_diffrn_radiation_wavelength 0.71073
_diffrn_reflns_av_R_equivalents 0.1634
_diffrn_reflns_av_sigmaI/netI 0.1469
_diffrn_reflns_limit_h_max 18
_diffrn_reflns_limit_h_min -18
_diffrn_reflns_limit_k_max 28
_diffrn_reflns_limit_k_min -28
_diffrn_reflns_limit_l_max 31
_diffrn_reflns_limit_l_min -31
_diffrn_reflns_number 73997
_diffrn_reflns_theta_full 25.00
_diffrn_reflns_theta_max 25.35
_diffrn_reflns_theta_min 1.16
_exptl_absorpt_coefficient_mu 0.542
_exptl_absorpt_correction_T_max 1.0000
_exptl_absorpt_correction_T_min 0.819
_exptl_absorpt_correction_type multi-scan
_exptl_crystal_colour Brown
_exptl_crystal_density_diffrn 1.330
_exptl_crystal_density_method 'not measured'
_exptl_crystal_description Platelet
_exptl_crystal_F_000 3944
_exptl_crystal_size_max 0.12
_exptl_crystal_size_mid 0.12
_exptl_crystal_size_min 0.03
_refine_diff_density_max 0.928
_refine_diff_density_min -0.943
_refine_diff_density_rms 0.174
_refine_ls_extinction_method none
_refine_ls_goodness_of_fit_ref 1.143
_refine_ls_hydrogen_treatment constr
_refine_ls_matrix_type full
_refine_ls_number_parameters 1084
_refine_ls_number_reflns 17254
_refine_ls_number_restraints 0
_refine_ls_restrained_S_all 1.143
_refine_ls_R_factor_all 0.1649
_refine_ls_R_factor_gt 0.1120
_refine_ls_shift/su_max 0.198
_refine_ls_shift/su_mean 0.005
_refine_ls_structure_factor_coef Fsqd
_refine_ls_weighting_details 'calc w=1/[\s^2^(Fo^2^)+(0.1102P)^2^+39.6134P] where P=(Fo^2^+2Fc^2^)/3'
_refine_ls_weighting_scheme calc
_refine_ls_wR_factor_gt 0.2519
_refine_ls_wR_factor_ref 0.2914
_reflns_number_gt 11616
_reflns_number_total 17254
_reflns_threshold_expression >2sigma(I)
_cod_data_source_file om100310f_si_003.cif
_cod_data_source_block 1c
_cod_depositor_comments
;
The following automatic conversions were performed:

'_symmetry_cell_setting' value 'Monoclinic' changed to 'monoclinic'
according to /home/saulius/struct/CIF-dictionaries/cif_core.dic
dictionary named 'cif_core.dic' version 2.4.1 from 2010-06-29.

Automatic conversion script
Id: cif_fix_values 1715 2011-07-08 13:25:40Z adriana 
;
_cod_original_cell_volume 9426.7(16)
_cod_original_sg_symbol_H-M P2(1)/c
_cod_original_formula_sum 'C51.50 H61 Cl3 N4 Ru'
_cod_database_code 4066139

loop_
_symmetry_equiv_pos_as_xyz
'x, y, z'
'-x, y+1/2, -z+1/2'
'-x, -y, -z'
'x, -y-1/2, z-1/2'

loop_
_atom_site_label
_atom_site_type_symbol
_atom_site_fract_x
_atom_site_fract_y
_atom_site_fract_z
_atom_site_U_iso_or_equiv
_atom_site_adp_type
_atom_site_occupancy
_atom_site_symmetry_multiplicity
_atom_site_calc_flag
_atom_site_refinement_flags
Ru1 Ru 0.02316(5) 0.58519(3) 0.21687(3) 0.0247(2) Uani 1 1 d .
Cl1 Cl 0.09388(16) 0.65331(10) 0.27046(9) 0.0335(6) Uani 1 1 d .
Cl2 Cl -0.04724(16) 0.50504(9) 0.18074(9) 0.0309(5) Uani 1 1 d .
C1 C 0.1472(6) 0.5428(4) 0.2188(4) 0.029(2) Uani 1 1 d .
N2 N 0.2172(5) 0.5443(3) 0.1893(3) 0.0302(18) Uani 1 1 d .
C3 C 0.2936(7) 0.5126(4) 0.2098(5) 0.043(3) Uani 1 1 d .
H3A H 0.3405 0.5374 0.2245 0.052 Uiso 1 1 calc R
H3B H 0.3184 0.4888 0.1829 0.052 Uiso 1 1 calc R
C4 C 0.2524(8) 0.4780(5) 0.2517(4) 0.049(3) Uani 1 1 d .
H4A H 0.2427 0.4391 0.2404 0.059 Uiso 1 1 calc R
H4B H 0.2891 0.4785 0.2844 0.059 Uiso 1 1 calc R
N5 N 0.1677(5) 0.5079(3) 0.2570(3) 0.0291(18) Uani 1 1 d .
C6 C 0.2315(6) 0.5746(4) 0.1411(4) 0.031(2) Uani 1 1 d .
C7 C 0.2191(6) 0.5462(4) 0.0943(4) 0.036(2) Uani 1 1 d .
C8 C 0.2382(7) 0.5718(5) 0.0486(4) 0.044(3) Uani 1 1 d .
H8 H 0.2292 0.5526 0.0167 0.053 Uiso 1 1 calc R
C9 C 0.2711(7) 0.6264(5) 0.0491(4) 0.044(3) Uani 1 1 d .
C10 C 0.2852(7) 0.6534(5) 0.0961(5) 0.049(3) Uani 1 1 d .
H10 H 0.3085 0.6900 0.0963 0.058 Uiso 1 1 calc R
C11 C 0.2663(6) 0.6289(4) 0.1430(4) 0.032(2) Uani 1 1 d .
C12 C 0.1846(8) 0.4876(5) 0.0938(5) 0.050(3) Uani 1 1 d .
H12A H 0.2319 0.4622 0.1057 0.060 Uiso 1 1 calc R
H12B H 0.1642 0.4776 0.0585 0.060 Uiso 1 1 calc R
H12C H 0.1353 0.4849 0.1169 0.060 Uiso 1 1 calc R
C13 C 0.2943(8) 0.6544(6) -0.0008(5) 0.067(4) Uani 1 1 d .
H13A H 0.3500 0.6392 -0.0124 0.081 Uiso 1 1 calc R
H13B H 0.3007 0.6944 0.0049 0.081 Uiso 1 1 calc R
H13C H 0.2472 0.6476 -0.0273 0.081 Uiso 1 1 calc R
C14 C 0.2857(8) 0.6577(5) 0.1936(4) 0.045(3) Uani 1 1 d .
H14A H 0.2305 0.6716 0.2071 0.054 Uiso 1 1 calc R
H14B H 0.3259 0.6889 0.1884 0.054 Uiso 1 1 calc R
H14C H 0.3134 0.6315 0.2184 0.054 Uiso 1 1 calc R
C15 C 0.1163(6) 0.4938(4) 0.3008(4) 0.033(2) Uani 1 1 d .
C16 C 0.0615(6) 0.4480(4) 0.2982(4) 0.029(2) Uani 1 1 d .
C17 C 0.0157(6) 0.4336(4) 0.3419(4) 0.030(2) Uani 1 1 d .
H17 H -0.0241 0.4031 0.3399 0.037 Uiso 1 1 calc R
C18 C 0.0267(6) 0.4627(4) 0.3880(4) 0.036(2) Uani 1 1 d .
C19 C 0.0863(7) 0.5070(4) 0.3898(4) 0.036(2) Uani 1 1 d .
H19 H 0.0955 0.5272 0.4211 0.043 Uiso 1 1 calc R
C20 C 0.1333(6) 0.5225(4) 0.3463(4) 0.034(2) Uani 1 1 d .
C21 C 0.0549(7) 0.4096(4) 0.2522(4) 0.040(3) Uani 1 1 d .
H21A H 0.1019 0.3817 0.2554 0.048 Uiso 1 1 calc R
H21B H 0.0611 0.4311 0.2204 0.048 Uiso 1 1 calc R
H21C H -0.0027 0.3910 0.2509 0.048 Uiso 1 1 calc R
C22 C -0.0220(8) 0.4478(5) 0.4351(4) 0.047(3) Uani 1 1 d .
H22A H -0.0625 0.4780 0.4431 0.056 Uiso 1 1 calc R
H22B H 0.0203 0.4421 0.4644 0.056 Uiso 1 1 calc R
H22C H -0.0558 0.4136 0.4285 0.056 Uiso 1 1 calc R
C23 C 0.2058(8) 0.5656(5) 0.3537(5) 0.051(3) Uani 1 1 d .
H23A H 0.1799 0.6011 0.3637 0.061 Uiso 1 1 calc R
H23B H 0.2357 0.5704 0.3212 0.061 Uiso 1 1 calc R
H23C H 0.2485 0.5533 0.3809 0.061 Uiso 1 1 calc R
C24 C 0.0271(6) 0.6256(4) 0.1563(3) 0.025(2) Uani 1 1 d .
C25 C 0.0388(6) 0.6017(4) 0.1044(3) 0.024(2) Uani 1 1 d .
H25 H 0.0513 0.5636 0.0982 0.029 Uiso 1 1 calc R
C26 C 0.0296(6) 0.6402(4) 0.0670(4) 0.028(2) Uani 1 1 d .
C27 C 0.0118(6) 0.6949(4) 0.0926(4) 0.028(2) Uani 1 1 d .
C28 C -0.0111(7) 0.7472(4) 0.0721(4) 0.041(3) Uani 1 1 d .
H28 H -0.0137 0.7534 0.0358 0.049 Uiso 1 1 calc R
C29 C -0.0299(6) 0.7894(4) 0.1062(4) 0.036(2) Uani 1 1 d .
H29 H -0.0455 0.8251 0.0932 0.043 Uiso 1 1 calc R
C30 C -0.0264(7) 0.7802(4) 0.1589(4) 0.037(2) Uani 1 1 d .
H30 H -0.0373 0.8105 0.1813 0.045 Uiso 1 1 calc R
C31 C -0.0076(6) 0.7285(4) 0.1803(4) 0.035(2) Uani 1 1 d .
H31 H -0.0074 0.7225 0.2167 0.043 Uiso 1 1 calc R
C32 C 0.0110(6) 0.6857(4) 0.1462(3) 0.027(2) Uani 1 1 d .
C33 C 0.0380(6) 0.6305(4) 0.0116(4) 0.027(2) Uani 1 1 d .
C34 C 0.0697(7) 0.6721(4) -0.0214(4) 0.034(2) Uani 1 1 d .
H34 H 0.0829 0.7082 -0.0083 0.041 Uiso 1 1 calc R
C35 C 0.0813(7) 0.6596(4) -0.0734(4) 0.039(3) Uani 1 1 d .
H35 H 0.1013 0.6878 -0.0957 0.047 Uiso 1 1 calc R
C36 C 0.0651(7) 0.6089(4) -0.0926(4) 0.035(2) Uani 1 1 d .
H36 H 0.0751 0.6011 -0.1278 0.043 Uiso 1 1 calc R
C37 C 0.0330(7) 0.5669(4) -0.0605(4) 0.041(3) Uani 1 1 d .
H37 H 0.0205 0.5308 -0.0739 0.050 Uiso 1 1 calc R
C38 C 0.0202(7) 0.5790(4) -0.0097(4) 0.033(2) Uani 1 1 d .
H38 H -0.0018 0.5507 0.0117 0.040 Uiso 1 1 calc R
C39 C -0.1074(6) 0.6159(4) 0.2297(4) 0.029(2) Uani 1 1 d .
N40 N -0.1394(5) 0.6314(3) 0.2760(3) 0.0308(18) Uani 1 1 d .
C41 C -0.2276(6) 0.6455(4) 0.2704(4) 0.038(3) Uani 1 1 d .
H41 H -0.2640 0.6579 0.2970 0.046 Uiso 1 1 calc R
C42 C -0.2527(7) 0.6385(4) 0.2198(4) 0.039(3) Uani 1 1 d .
H42 H -0.3098 0.6446 0.2041 0.046 Uiso 1 1 calc R
N43 N -0.1782(5) 0.6206(3) 0.1959(3) 0.0283(18) Uani 1 1 d .
C44 C -0.0913(6) 0.6354(4) 0.3262(4) 0.031(2) Uani 1 1 d .
H44A H -0.0298 0.6215 0.3222 0.037 Uiso 1 1 calc R
C45 C -0.1329(7) 0.6014(4) 0.3679(4) 0.037(2) Uani 1 1 d .
H45A H -0.1334 0.5617 0.3577 0.044 Uiso 1 1 calc R
H45B H -0.1948 0.6134 0.3712 0.044 Uiso 1 1 calc R
C46 C -0.0817(8) 0.6080(4) 0.4206(4) 0.043(3) Uani 1 1 d .
H46A H -0.0213 0.5928 0.4182 0.051 Uiso 1 1 calc R
H46B H -0.1118 0.5866 0.4473 0.051 Uiso 1 1 calc R
C47 C -0.0758(8) 0.6699(5) 0.4371(4) 0.047(3) Uani 1 1 d .
H47A H -0.1356 0.6843 0.4430 0.056 Uiso 1 1 calc R
H47B H -0.0396 0.6733 0.4698 0.056 Uiso 1 1 calc R
C48 C -0.0344(8) 0.7037(5) 0.3950(4) 0.047(3) Uani 1 1 d .
H48A H 0.0273 0.6913 0.3913 0.056 Uiso 1 1 calc R
H48B H -0.0331 0.7434 0.4051 0.056 Uiso 1 1 calc R
C49 C -0.0856(8) 0.6974(4) 0.3435(4) 0.040(3) Uani 1 1 d .
H49A H -0.0564 0.7194 0.3168 0.048 Uiso 1 1 calc R
H49B H -0.1461 0.7123 0.3465 0.048 Uiso 1 1 calc R
C50 C -0.1844(6) 0.6073(4) 0.1394(3) 0.030(2) Uani 1 1 d .
H50A H -0.1241 0.5965 0.1289 0.037 Uiso 1 1 calc R
C51 C -0.2126(7) 0.6580(4) 0.1086(4) 0.035(2) Uani 1 1 d .
H51A H -0.1697 0.6884 0.1154 0.042 Uiso 1 1 calc R
H51B H -0.2711 0.6707 0.1193 0.042 Uiso 1 1 calc R
C52 C -0.2177(8) 0.6440(5) 0.0496(4) 0.046(3) Uani 1 1 d .
H52A H -0.2415 0.6765 0.0300 0.056 Uiso 1 1 calc R
H52B H -0.1576 0.6365 0.0381 0.056 Uiso 1 1 calc R
C53 C -0.2767(8) 0.5935(5) 0.0380(4) 0.049(3) Uani 1 1 d .
H53A H -0.3385 0.6027 0.0452 0.059 Uiso 1 1 calc R
H53B H -0.2746 0.5838 0.0008 0.059 Uiso 1 1 calc R
C54 C -0.2466(7) 0.5437(5) 0.0707(4) 0.042(3) Uani 1 1 d .
H54A H -0.2866 0.5119 0.0632 0.051 Uiso 1 1 calc R
H54B H -0.1863 0.5326 0.0615 0.051 Uiso 1 1 calc R
C55 C -0.2464(7) 0.5576(4) 0.1280(4) 0.035(2) Uani 1 1 d .
H55A H -0.2260 0.5250 0.1487 0.042 Uiso 1 1 calc R
H55B H -0.3070 0.5670 0.1378 0.042 Uiso 1 1 calc R
Ru2 Ru 0.52021(5) 0.37609(3) 0.29984(3) 0.0266(2) Uani 1 1 d .
Cl3 Cl 0.45335(15) 0.45912(9) 0.32832(9) 0.0318(5) Uani 1 1 d .
Cl4 Cl 0.58120(16) 0.30057(11) 0.25329(9) 0.0358(6) Uani 1 1 d .
C61 C 0.6434(6) 0.4175(4) 0.2938(4) 0.030(2) Uani 1 1 d .
N62 N 0.7175(5) 0.4172(4) 0.3250(3) 0.036(2) Uani 1 1 d .
C63 C 0.7931(8) 0.4453(5) 0.3006(5) 0.054(3) Uani 1 1 d .
H63A H 0.8374 0.4179 0.2899 0.064 Uiso 1 1 calc R
H63B H 0.8223 0.4723 0.3247 0.064 Uiso 1 1 calc R
C64 C 0.7500(6) 0.4746(5) 0.2539(5) 0.049(3) Uani 1 1 d .
H64A H 0.7467 0.5152 0.2593 0.059 Uiso 1 1 calc R
H64B H 0.7815 0.4668 0.2220 0.059 Uiso 1 1 calc R
N65 N 0.6608(5) 0.4484(4) 0.2523(3) 0.039(2) Uani 1 1 d .
C66 C 0.7376(6) 0.3955(4) 0.3769(4) 0.034(2) Uani 1 1 d .
C67 C 0.7664(7) 0.3411(4) 0.3815(4) 0.038(3) Uani 1 1 d .
C68 C 0.7920(6) 0.3230(5) 0.4309(4) 0.041(3) Uani 1 1 d .
H68 H 0.8149 0.2864 0.4350 0.049 Uiso 1 1 calc R
C69 C 0.7854(7) 0.3567(5) 0.4753(4) 0.040(3) Uani 1 1 d .
C70 C 0.7557(6) 0.4099(4) 0.4669(4) 0.034(2) Uani 1 1 d .
H70 H 0.7520 0.4337 0.4960 0.041 Uiso 1 1 calc R
C71 C 0.7300(6) 0.4315(4) 0.4174(4) 0.036(2) Uani 1 1 d .
C72 C 0.7786(7) 0.3028(5) 0.3367(4) 0.051(3) Uani 1 1 d .
H72A H 0.8107 0.3222 0.3100 0.061 Uiso 1 1 calc R
H72B H 0.7208 0.2910 0.3221 0.061 Uiso 1 1 calc R
H72C H 0.8125 0.2701 0.3485 0.061 Uiso 1 1 calc R
C73 C 0.8154(8) 0.3351(6) 0.5278(4) 0.058(3) Uani 1 1 d .
H73A H 0.8311 0.2958 0.5251 0.069 Uiso 1 1 calc R
H73B H 0.7676 0.3393 0.5517 0.069 Uiso 1 1 calc R
H73C H 0.8671 0.3563 0.5408 0.069 Uiso 1 1 calc R
C74 C 0.6957(7) 0.4907(4) 0.4126(5) 0.049(3) Uani 1 1 d .
H74A H 0.6446 0.4917 0.3879 0.059 Uiso 1 1 calc R
H74B H 0.7423 0.5148 0.4003 0.059 Uiso 1 1 calc R
H74C H 0.6780 0.5037 0.4465 0.059 Uiso 1 1 calc R
C75 C 0.6032(6) 0.4640(5) 0.2084(4) 0.038(2) Uani 1 1 d .
C76 C 0.5551(7) 0.5146(4) 0.2111(4) 0.039(3) Uani 1 1 d .
C77 C 0.5069(7) 0.5320(5) 0.1679(5) 0.050(3) Uani 1 1 d .
H77 H 0.4722 0.5648 0.1697 0.060 Uiso 1 1 calc R
C78 C 0.5075(6) 0.5027(5) 0.1210(4) 0.043(3) Uani 1 1 d .
C79 C 0.5568(7) 0.4552(5) 0.1194(4) 0.046(3) Uani 1 1 d .
H79 H 0.5575 0.4352 0.0878 0.055 Uiso 1 1 calc R
C80 C 0.6067(7) 0.4344(4) 0.1628(4) 0.037(2) Uani 1 1 d .
C81 C 0.5589(9) 0.5510(5) 0.2586(5) 0.057(4) Uani 1 1 d .
H81A H 0.5652 0.5278 0.2897 0.068 Uiso 1 1 calc R
H81B H 0.5044 0.5728 0.2596 0.068 Uiso 1 1 calc R
H81C H 0.6096 0.5762 0.2574 0.068 Uiso 1 1 calc R
C82 C 0.4555(8) 0.5236(6) 0.0720(5) 0.073(5) Uani 1 1 d .
H82A H 0.4185 0.4935 0.0575 0.088 Uiso 1 1 calc R
H82B H 0.4970 0.5357 0.0463 0.088 Uiso 1 1 calc R
H82C H 0.4180 0.5550 0.0811 0.088 Uiso 1 1 calc R
C83 C 0.6674(10) 0.3858(6) 0.1568(5) 0.068(4) Uani 1 1 d .
H83A H 0.6743 0.3658 0.1898 0.082 Uiso 1 1 calc R
H83B H 0.7252 0.3991 0.1466 0.082 Uiso 1 1 calc R
H83C H 0.6423 0.3607 0.1301 0.082 Uiso 1 1 calc R
C84 C 0.5370(6) 0.3448(4) 0.3649(3) 0.027(2) Uani 1 1 d .
C85 C 0.5505(6) 0.3761(4) 0.4127(3) 0.025(2) Uani 1 1 d .
H85 H 0.5598 0.4152 0.4140 0.030 Uiso 1 1 calc R
C86 C 0.5484(6) 0.3430(4) 0.4555(4) 0.026(2) Uani 1 1 d .
C87 C 0.5316(6) 0.2850(4) 0.4374(4) 0.028(2) Uani 1 1 d .
C88 C 0.5130(7) 0.2364(4) 0.4631(4) 0.037(2) Uani 1 1 d .
H88 H 0.5157 0.2356 0.4998 0.045 Uiso 1 1 calc R
C89 C 0.4908(7) 0.1895(4) 0.4355(4) 0.039(3) Uani 1 1 d .
H89 H 0.4795 0.1561 0.4536 0.047 Uiso 1 1 calc R
C90 C 0.4843(7) 0.1896(4) 0.3820(4) 0.042(3) Uani 1 1 d .
H90 H 0.4682 0.1567 0.3636 0.050 Uiso 1 1 calc R
C91 C 0.5015(6) 0.2378(4) 0.3556(4) 0.030(2) Uani 1 1 d .
H91 H 0.4984 0.2379 0.3189 0.036 Uiso 1 1 calc R
C92 C 0.5231(6) 0.2862(4) 0.3822(4) 0.032(2) Uani 1 1 d .
C93 C 0.5531(6) 0.3620(4) 0.5092(4) 0.028(2) Uani 1 1 d .
C94 C 0.5850(7) 0.3303(4) 0.5500(4) 0.037(2) Uani 1 1 d .
H94 H 0.6043 0.2935 0.5436 0.044 Uiso 1 1 calc R
C95 C 0.5899(8) 0.3503(5) 0.6008(4) 0.050(3) Uani 1 1 d .
H95 H 0.6114 0.3268 0.6281 0.060 Uiso 1 1 calc R
C96 C 0.5636(7) 0.4044(5) 0.6116(4) 0.043(3) Uani 1 1 d .
H96 H 0.5671 0.4186 0.6459 0.052 Uiso 1 1 calc R
C97 C 0.5322(8) 0.4370(5) 0.5704(5) 0.048(3) Uani 1 1 d .
H97 H 0.5144 0.4741 0.5768 0.058 Uiso 1 1 calc R
C98 C 0.5261(7) 0.4168(4) 0.5206(4) 0.038(2) Uani 1 1 d .
H98 H 0.5035 0.4400 0.4934 0.046 Uiso 1 1 calc R
C99 C 0.3898(6) 0.3416(4) 0.2893(4) 0.026(2) Uani 1 1 d .
N100 N 0.3523(5) 0.3217(3) 0.2443(3) 0.0336(19) Uani 1 1 d .
C101 C 0.2674(7) 0.3027(4) 0.2520(4) 0.037(3) Uani 1 1 d .
H101 H 0.2285 0.2866 0.2263 0.045 Uiso 1 1 calc R
C102 C 0.2497(6) 0.3109(5) 0.3010(4) 0.035(2) Uani 1 1 d .
H102 H 0.1966 0.3019 0.3173 0.042 Uiso 1 1 calc R
N103 N 0.3261(5) 0.3355(3) 0.3240(3) 0.0300(18) Uani 1 1 d .
C104 C 0.3859(6) 0.3218(4) 0.1918(4) 0.033(2) Uani 1 1 d .
H10K H 0.4475 0.3367 0.1947 0.039 Uiso 1 1 calc R
C105 C 0.3917(8) 0.2615(4) 0.1703(4) 0.042(3) Uani 1 1 d .
H10A H 0.4326 0.2394 0.1930 0.051 Uiso 1 1 calc R
H10B H 0.3327 0.2438 0.1703 0.051 Uiso 1 1 calc R
C106 C 0.4241(8) 0.2617(5) 0.1156(5) 0.056(3) Uani 1 1 d .
H10C H 0.4221 0.2234 0.1017 0.067 Uiso 1 1 calc R
H10D H 0.4862 0.2744 0.1164 0.067 Uiso 1 1 calc R
C107 C 0.3682(8) 0.2994(5) 0.0802(4) 0.054(3) Uani 1 1 d .
H10E H 0.3929 0.3000 0.0455 0.065 Uiso 1 1 calc R
H10F H 0.3073 0.2846 0.0766 0.065 Uiso 1 1 calc R
C108 C 0.3657(9) 0.3581(5) 0.1013(4) 0.053(3) Uani 1 1 d .
H10G H 0.3265 0.3810 0.0782 0.064 Uiso 1 1 calc R
H10H H 0.4258 0.3742 0.1012 0.064 Uiso 1 1 calc R
C109 C 0.3328(7) 0.3604(5) 0.1562(4) 0.040(3) Uani 1 1 d .
H10I H 0.3379 0.3989 0.1695 0.048 Uiso 1 1 calc R
H10J H 0.2697 0.3497 0.1557 0.048 Uiso 1 1 calc R
C110 C 0.3280(6) 0.3538(4) 0.3793(3) 0.028(2) Uani 1 1 d .
H11M H 0.3895 0.3661 0.3894 0.034 Uiso 1 1 calc R
C111 C 0.3038(6) 0.3047(4) 0.4145(4) 0.032(2) Uani 1 1 d .
H11A H 0.2432 0.2917 0.4052 0.038 Uiso 1 1 calc R
H11B H 0.3451 0.2734 0.4100 0.038 Uiso 1 1 calc R
C112 C 0.3097(7) 0.3246(4) 0.4708(4) 0.035(2) Uani 1 1 d .
H11C H 0.2915 0.2940 0.4936 0.043 Uiso 1 1 calc R
H11D H 0.3718 0.3340 0.4807 0.043 Uiso 1 1 calc R
C113 C 0.2520(7) 0.3748(5) 0.4795(4) 0.042(3) Uani 1 1 d .
H11E H 0.2609 0.3878 0.5157 0.050 Uiso 1 1 calc R
H11F H 0.1891 0.3646 0.4735 0.050 Uiso 1 1 calc R
C114 C 0.2756(7) 0.4211(4) 0.4427(4) 0.036(2) Uani 1 1 d .
H11G H 0.3369 0.4335 0.4509 0.043 Uiso 1 1 calc R
H11H H 0.2358 0.4532 0.4474 0.043 Uiso 1 1 calc R
C116 C 0.2672(7) 0.4016(4) 0.3861(4) 0.038(2) Uani 1 1 d .
H11I H 0.2056 0.3903 0.3771 0.045 Uiso 1 1 calc R
H11J H 0.2827 0.4324 0.3628 0.045 Uiso 1 1 calc R
C117 C 0.2120(7) 0.7664(5) 0.2946(4) 0.047(3) Uani 1 1 d .
H11K H 0.1960 0.7331 0.2737 0.056 Uiso 1 1 calc R
H11L H 0.2638 0.7841 0.2795 0.056 Uiso 1 1 calc R
Cl5 Cl 0.2392(2) 0.74631(15) 0.35920(14) 0.0691(10) Uani 1 1 d .
Cl6 Cl 0.1214(2) 0.81392(14) 0.29286(12) 0.0601(8) Uani 1 1 d .

loop_
_atom_site_aniso_label
_atom_site_aniso_U_11
_atom_site_aniso_U_22
_atom_site_aniso_U_33
_atom_site_aniso_U_23
_atom_site_aniso_U_13
_atom_site_aniso_U_12
Ru1 0.0229(4) 0.0281(4) 0.0232(4) -0.0008(3) 0.0015(3) -0.0001(3)
Cl1 0.0296(13) 0.0407(14) 0.0300(12) -0.0076(10) 0.0004(11) -0.0048(10)
Cl2 0.0331(13) 0.0282(12) 0.0309(12) 0.0005(10) -0.0035(10) -0.0019(10)
C1 0.028(5) 0.028(5) 0.030(5) -0.012(4) 0.003(4) -0.001(4)
N2 0.024(4) 0.029(4) 0.038(5) -0.001(4) -0.001(4) 0.004(3)
C3 0.031(6) 0.042(6) 0.058(7) 0.001(5) 0.012(5) -0.002(5)
C4 0.051(7) 0.058(7) 0.040(6) 0.016(6) 0.015(6) 0.004(6)
N5 0.016(4) 0.040(5) 0.032(4) 0.003(4) 0.006(3) -0.001(3)
C6 0.022(5) 0.040(6) 0.030(5) 0.003(4) 0.003(4) -0.002(4)
C7 0.025(5) 0.050(7) 0.032(6) -0.008(5) -0.001(5) 0.006(5)
C8 0.024(6) 0.073(8) 0.036(6) -0.008(6) -0.005(5) -0.002(5)
C9 0.026(6) 0.075(8) 0.032(6) 0.012(6) 0.003(5) 0.011(6)
C10 0.029(6) 0.052(7) 0.065(8) 0.016(6) 0.007(6) -0.016(5)
C11 0.017(5) 0.038(6) 0.041(6) 0.003(5) 0.006(4) 0.000(4)
C12 0.038(7) 0.054(7) 0.057(7) -0.011(6) -0.001(6) 0.010(5)
C13 0.038(7) 0.102(11) 0.062(9) 0.013(8) 0.005(7) -0.005(7)
C14 0.046(7) 0.043(6) 0.046(7) -0.005(5) 0.010(6) -0.005(5)
C15 0.026(5) 0.027(5) 0.043(6) 0.006(4) -0.004(5) 0.006(4)
C16 0.022(5) 0.031(5) 0.034(5) 0.004(4) -0.002(4) 0.001(4)
C17 0.018(5) 0.034(5) 0.038(6) 0.002(4) -0.007(4) -0.003(4)
C18 0.020(5) 0.046(6) 0.043(6) 0.009(5) 0.009(5) 0.002(4)
C19 0.044(6) 0.036(6) 0.028(5) -0.002(4) 0.000(5) 0.013(5)
C20 0.024(5) 0.035(6) 0.043(6) 0.008(5) -0.007(5) -0.003(4)
C21 0.047(7) 0.031(6) 0.040(6) 0.006(5) -0.005(5) -0.003(5)
C22 0.048(7) 0.045(7) 0.048(7) 0.004(5) 0.017(6) 0.004(5)
C23 0.041(7) 0.056(7) 0.053(7) 0.001(6) -0.009(6) -0.022(6)
C24 0.017(5) 0.037(5) 0.023(5) -0.001(4) 0.003(4) -0.002(4)
C25 0.027(5) 0.018(4) 0.027(5) -0.007(4) 0.003(4) -0.005(4)
C26 0.026(5) 0.032(5) 0.026(5) 0.004(4) 0.007(4) 0.008(4)
C27 0.030(5) 0.026(5) 0.029(5) -0.003(4) 0.005(4) -0.008(4)
C28 0.030(6) 0.045(6) 0.048(6) 0.012(5) 0.012(5) 0.010(5)
C29 0.023(5) 0.022(5) 0.065(7) 0.008(5) 0.005(5) 0.003(4)
C30 0.036(6) 0.030(6) 0.046(6) -0.004(5) 0.010(5) -0.005(4)
C31 0.027(5) 0.036(6) 0.043(6) 0.004(5) 0.003(5) -0.003(4)
C32 0.027(5) 0.027(5) 0.026(5) 0.004(4) 0.000(4) 0.002(4)
C33 0.027(5) 0.023(5) 0.031(5) -0.002(4) 0.002(4) 0.011(4)
C34 0.045(6) 0.024(5) 0.033(5) 0.001(4) -0.003(5) 0.008(4)
C35 0.043(6) 0.038(6) 0.037(6) 0.012(5) 0.003(5) -0.003(5)
C36 0.046(6) 0.034(6) 0.025(5) -0.005(4) -0.001(5) -0.001(5)
C37 0.052(7) 0.034(6) 0.037(6) 0.001(5) -0.007(5) -0.001(5)
C38 0.046(6) 0.022(5) 0.031(5) -0.001(4) 0.004(5) 0.005(4)
C39 0.024(5) 0.034(5) 0.029(5) 0.003(4) 0.000(4) 0.006(4)
N40 0.019(4) 0.045(5) 0.028(4) -0.001(4) -0.006(3) -0.003(4)
C41 0.015(5) 0.055(7) 0.045(6) -0.013(5) 0.003(5) 0.007(4)
C42 0.023(5) 0.041(6) 0.052(7) -0.002(5) -0.001(5) 0.012(4)
N43 0.017(4) 0.034(4) 0.033(4) 0.003(3) -0.005(3) 0.005(3)
C44 0.025(5) 0.029(5) 0.039(6) 0.004(4) -0.004(4) -0.002(4)
C45 0.041(6) 0.032(6) 0.037(6) -0.008(4) 0.006(5) -0.007(5)
C46 0.049(7) 0.040(6) 0.040(6) 0.003(5) 0.003(5) 0.009(5)
C47 0.047(7) 0.060(7) 0.032(6) -0.017(5) -0.009(5) -0.008(6)
C48 0.056(8) 0.041(6) 0.043(6) -0.010(5) 0.001(6) -0.013(5)
C49 0.055(7) 0.028(6) 0.036(6) -0.009(4) 0.005(5) -0.013(5)
C50 0.028(5) 0.043(6) 0.021(5) 0.007(4) 0.006(4) -0.001(4)
C51 0.027(5) 0.041(6) 0.038(6) 0.010(5) 0.009(5) 0.005(4)
C52 0.048(7) 0.052(7) 0.039(6) 0.020(5) 0.007(6) 0.006(5)
C53 0.047(7) 0.072(8) 0.029(6) 0.003(5) -0.004(5) 0.005(6)
C54 0.039(6) 0.055(7) 0.032(6) -0.003(5) -0.003(5) 0.011(5)
C55 0.037(6) 0.032(6) 0.036(6) -0.001(4) -0.005(5) -0.007(4)
Ru2 0.0229(4) 0.0325(4) 0.0245(4) 0.0001(3) 0.0017(3) 0.0001(3)
Cl3 0.0289(12) 0.0293(12) 0.0373(13) -0.0003(10) 0.0023(11) 0.0011(10)
Cl4 0.0275(13) 0.0478(15) 0.0325(13) -0.0059(11) 0.0045(11) 0.0041(11)
C61 0.020(5) 0.037(6) 0.034(5) 0.001(4) 0.006(4) 0.004(4)
N62 0.023(4) 0.051(5) 0.034(5) 0.004(4) -0.002(4) -0.008(4)
C63 0.038(7) 0.074(9) 0.049(7) 0.022(6) 0.009(6) -0.018(6)
C64 0.020(5) 0.069(8) 0.057(7) 0.027(6) 0.000(5) -0.006(5)
N65 0.027(5) 0.057(6) 0.034(5) 0.016(4) -0.001(4) -0.005(4)
C66 0.023(5) 0.046(6) 0.034(6) 0.000(5) 0.008(4) -0.009(4)
C67 0.036(6) 0.042(6) 0.037(6) 0.001(5) 0.015(5) -0.007(5)
C68 0.020(5) 0.047(6) 0.057(7) 0.007(5) 0.008(5) 0.010(5)
C69 0.032(6) 0.056(7) 0.032(6) 0.003(5) 0.001(5) 0.005(5)
C70 0.024(5) 0.045(6) 0.035(6) -0.007(5) 0.009(5) -0.004(5)
C71 0.019(5) 0.033(6) 0.056(7) 0.001(5) 0.001(5) 0.003(4)
C72 0.034(6) 0.071(8) 0.047(7) -0.012(6) -0.001(5) 0.007(6)
C73 0.040(7) 0.101(11) 0.030(6) 0.003(6) -0.007(5) 0.007(7)
C74 0.040(7) 0.041(6) 0.068(8) 0.005(6) 0.018(6) -0.012(5)
C75 0.025(5) 0.054(7) 0.036(6) 0.002(5) 0.006(5) 0.002(5)
C76 0.027(5) 0.036(6) 0.054(7) 0.013(5) 0.005(5) -0.011(4)
C77 0.033(6) 0.049(7) 0.069(8) 0.024(6) 0.013(6) 0.001(5)
C78 0.018(5) 0.062(8) 0.047(7) 0.014(6) -0.002(5) -0.014(5)
C79 0.039(6) 0.057(7) 0.040(6) 0.015(5) -0.006(5) -0.011(6)
C80 0.027(5) 0.048(6) 0.038(6) 0.010(5) 0.005(5) 0.005(5)
C81 0.068(9) 0.037(6) 0.069(8) -0.012(6) 0.032(7) -0.020(6)
C82 0.027(6) 0.109(11) 0.082(10) 0.065(9) -0.020(6) 0.001(7)
C83 0.086(10) 0.083(10) 0.038(7) 0.017(7) 0.037(7) 0.029(8)
C84 0.024(5) 0.033(5) 0.024(5) -0.004(4) 0.006(4) 0.003(4)
C85 0.025(5) 0.027(5) 0.023(5) -0.006(4) -0.001(4) 0.006(4)
C86 0.021(5) 0.028(5) 0.028(5) 0.002(4) 0.003(4) 0.001(4)
C87 0.023(5) 0.029(5) 0.032(5) -0.001(4) -0.004(4) 0.001(4)
C88 0.035(6) 0.043(6) 0.035(6) -0.001(5) 0.005(5) -0.012(5)
C89 0.041(6) 0.024(5) 0.052(7) 0.008(5) -0.002(5) -0.001(4)
C90 0.033(6) 0.039(6) 0.053(7) -0.002(5) -0.003(5) 0.001(5)
C91 0.020(5) 0.041(6) 0.028(5) -0.003(4) -0.002(4) 0.002(4)
C92 0.016(5) 0.039(6) 0.044(6) 0.007(5) 0.009(4) -0.002(4)
C93 0.023(5) 0.033(5) 0.028(5) -0.006(4) 0.009(4) 0.003(4)
C94 0.042(6) 0.046(6) 0.022(5) 0.005(4) 0.003(5) 0.003(5)
C95 0.044(7) 0.076(9) 0.030(6) 0.000(6) -0.003(5) -0.007(6)
C96 0.043(7) 0.055(7) 0.033(6) -0.015(5) 0.010(5) -0.002(5)
C97 0.045(7) 0.048(7) 0.051(7) -0.009(6) -0.001(6) -0.001(5)
C98 0.033(6) 0.047(6) 0.034(6) -0.007(5) 0.003(5) 0.008(5)
C99 0.017(5) 0.025(5) 0.037(5) 0.003(4) 0.010(4) -0.005(4)
N100 0.031(5) 0.046(5) 0.023(4) -0.006(4) -0.001(4) -0.005(4)
C101 0.039(6) 0.036(6) 0.037(6) -0.006(5) 0.002(5) -0.024(5)
C102 0.021(5) 0.060(7) 0.024(5) -0.003(5) 0.001(4) 0.005(5)
N103 0.025(4) 0.031(4) 0.034(5) -0.006(4) -0.001(4) -0.006(3)
C104 0.027(5) 0.040(6) 0.033(5) 0.002(4) 0.010(5) -0.002(4)
C105 0.050(7) 0.029(6) 0.047(6) -0.001(5) 0.005(6) 0.002(5)
C106 0.054(8) 0.062(8) 0.053(7) -0.020(6) 0.013(6) 0.004(6)
C107 0.054(8) 0.077(9) 0.031(6) -0.015(6) 0.000(6) 0.011(7)
C108 0.062(8) 0.067(8) 0.032(6) 0.015(6) 0.005(6) 0.019(6)
C109 0.047(7) 0.047(6) 0.027(5) 0.004(5) 0.012(5) 0.005(5)
C110 0.020(5) 0.040(6) 0.024(5) -0.001(4) 0.002(4) 0.002(4)
C111 0.028(5) 0.026(5) 0.042(6) 0.002(4) 0.003(5) 0.004(4)
C112 0.037(6) 0.044(6) 0.026(5) 0.013(4) 0.011(5) -0.004(5)
C113 0.038(6) 0.059(7) 0.029(5) 0.001(5) 0.000(5) -0.002(5)
C114 0.030(6) 0.029(5) 0.049(6) -0.013(5) 0.000(5) 0.005(4)
C116 0.044(6) 0.039(6) 0.030(5) 0.009(4) 0.002(5) -0.002(5)
C117 0.046(7) 0.051(7) 0.045(7) -0.010(5) 0.014(6) -0.012(5)
Cl5 0.068(2) 0.071(2) 0.068(2) 0.0222(18) 0.0068(18) 0.0166(18)
Cl6 0.064(2) 0.072(2) 0.0444(17) 0.0002(15) 0.0057(16) 0.0163(17)

loop_
_atom_type_symbol
_atom_type_description
_atom_type_scat_dispersion_real
_atom_type_scat_dispersion_imag
_atom_type_scat_source
C C 0.0033 0.0016 'International Tables Vol C Tables 4.2.6.8 and 6.1.1.4'
H H 0.0000 0.0000 'International Tables Vol C Tables 4.2.6.8 and 6.1.1.4'
N N 0.0061 0.0033 'International Tables Vol C Tables 4.2.6.8 and 6.1.1.4'
Cl Cl 0.1484 0.1585 'International Tables Vol C Tables 4.2.6.8 and 6.1.1.4'
Ru Ru -1.2594 0.8363 'International Tables Vol C Tables 4.2.6.8 and 6.1.1.4'

loop_
_geom_angle_atom_site_label_1
_geom_angle_atom_site_label_2
_geom_angle_atom_site_label_3
_geom_angle
C24 Ru1 C1 101.9(4)
C24 Ru1 C39 91.0(4)
C1 Ru1 C39 166.9(4)
C24 Ru1 Cl1 95.8(3)
C1 Ru1 Cl1 86.8(2)
C39 Ru1 Cl1 93.8(3)
C24 Ru1 Cl2 97.2(3)
C1 Ru1 Cl2 90.0(2)
C39 Ru1 Cl2 86.6(3)
Cl1 Ru1 Cl2 167.02(9)
N5 C1 N2 106.2(8)
N5 C1 Ru1 119.7(6)
N2 C1 Ru1 134.0(7)
C1 N2 C3 114.5(8)
C1 N2 C6 130.6(8)
C3 N2 C6 114.9(7)
N2 C3 C4 101.5(8)
N2 C3 H3A 111.5
C4 C3 H3A 111.5
N2 C3 H3B 111.5
C4 C3 H3B 111.5
H3A C3 H3B 109.3
N5 C4 C3 100.8(8)
N5 C4 H4A 111.6
C3 C4 H4A 111.6
N5 C4 H4B 111.6
C3 C4 H4B 111.6
H4A C4 H4B 109.4
C1 N5 C15 128.2(8)
C1 N5 C4 114.3(7)
C15 N5 C4 117.4(8)
C7 C6 C11 121.2(9)
C7 C6 N2 118.3(9)
C11 C6 N2 120.1(9)
C8 C7 C6 120.1(10)
C8 C7 C12 120.1(10)
C6 C7 C12 119.9(10)
C7 C8 C9 120.0(10)
C7 C8 H8 120.0
C9 C8 H8 120.0
C10 C9 C8 119.2(10)
C10 C9 C13 120.5(12)
C8 C9 C13 120.2(11)
C9 C10 C11 122.4(10)
C9 C10 H10 118.8
C11 C10 H10 118.8
C10 C11 C6 117.2(10)
C10 C11 C14 121.7(10)
C6 C11 C14 121.1(9)
C7 C12 H12A 109.5
C7 C12 H12B 109.5
H12A C12 H12B 109.5
C7 C12 H12C 109.5
H12A C12 H12C 109.5
H12B C12 H12C 109.5
C9 C13 H13A 109.5
C9 C13 H13B 109.5
H13A C13 H13B 109.5
C9 C13 H13C 109.5
H13A C13 H13C 109.5
H13B C13 H13C 109.5
C11 C14 H14A 109.5
C11 C14 H14B 109.5
H14A C14 H14B 109.5
C11 C14 H14C 109.5
H14A C14 H14C 109.5
H14B C14 H14C 109.5
C20 C15 C16 122.0(9)
C20 C15 N5 117.7(9)
C16 C15 N5 119.7(9)
C15 C16 C17 118.7(9)
C15 C16 C21 123.1(9)
C17 C16 C21 118.0(8)
C18 C17 C16 121.7(9)
C18 C17 H17 119.2
C16 C17 H17 119.2
C17 C18 C19 117.8(9)
C17 C18 C22 122.3(9)
C19 C18 C22 119.9(10)
C18 C19 C20 121.7(9)
C18 C19 H19 119.2
C20 C19 H19 119.2
C15 C20 C19 117.9(9)
C15 C20 C23 123.8(9)
C19 C20 C23 118.0(10)
C16 C21 H21A 109.5
C16 C21 H21B 109.5
H21A C21 H21B 109.5
C16 C21 H21C 109.5
H21A C21 H21C 109.5
H21B C21 H21C 109.5
C18 C22 H22A 109.5
C18 C22 H22B 109.5
H22A C22 H22B 109.5
C18 C22 H22C 109.5
H22A C22 H22C 109.5
H22B C22 H22C 109.5
C20 C23 H23A 109.5
C20 C23 H23B 109.5
H23A C23 H23B 109.5
C20 C23 H23C 109.5
H23A C23 H23C 109.5
H23B C23 H23C 109.5
C25 C24 C32 104.2(7)
C25 C24 Ru1 125.2(7)
C32 C24 Ru1 130.4(7)
C26 C25 C24 111.9(8)
C26 C25 H25 124.1
C24 C25 H25 124.1
C25 C26 C33 125.8(8)
C25 C26 C27 107.5(8)
C33 C26 C27 126.7(8)
C32 C27 C28 120.1(9)
C32 C27 C26 108.0(8)
C28 C27 C26 131.5(9)
C29 C28 C27 118.1(10)
C29 C28 H28 121.0
C27 C28 H28 121.0
C30 C29 C28 120.9(9)
C30 C29 H29 119.5
C28 C29 H29 119.5
C29 C30 C31 122.5(9)
C29 C30 H30 118.8
C31 C30 H30 118.8
C30 C31 C32 116.9(10)
C30 C31 H31 121.6
C32 C31 H31 121.6
C31 C32 C27 121.5(8)
C31 C32 C24 130.0(8)
C27 C32 C24 108.4(8)
C38 C33 C34 117.4(9)
C38 C33 C26 120.8(8)
C34 C33 C26 121.7(8)
C35 C34 C33 119.3(9)
C35 C34 H34 120.3
C33 C34 H34 120.3
C36 C35 C34 121.7(9)
C36 C35 H35 119.2
C34 C35 H35 119.2
C35 C36 C37 120.0(9)
C35 C36 H36 120.0
C37 C36 H36 120.0
C38 C37 C36 118.7(10)
C38 C37 H37 120.6
C36 C37 H37 120.6
C37 C38 C33 122.9(9)
C37 C38 H38 118.6
C33 C38 H38 118.6
N43 C39 N40 103.9(7)
N43 C39 Ru1 129.3(7)
N40 C39 Ru1 126.7(7)
C39 N40 C41 111.0(8)
C39 N40 C44 127.9(8)
C41 N40 C44 121.1(8)
C42 C41 N40 107.2(8)
C42 C41 H41 126.4
N40 C41 H41 126.4
C41 C42 N43 105.8(9)
C41 C42 H42 127.1
N43 C42 H42 127.1
C39 N43 C42 112.0(8)
C39 N43 C50 128.6(7)
C42 N43 C50 119.3(8)
N40 C44 C45 113.0(8)
N40 C44 C49 109.7(8)
C45 C44 C49 109.4(8)
N40 C44 H44A 108.2
C45 C44 H44A 108.2
C49 C44 H44A 108.2
C44 C45 C46 111.4(8)
C44 C45 H45A 109.3
C46 C45 H45A 109.4
C44 C45 H45B 109.4
C46 C45 H45B 109.4
H45A C45 H45B 108.0
C45 C46 C47 111.2(9)
C45 C46 H46A 109.4
C47 C46 H46A 109.4
C45 C46 H46B 109.4
C47 C46 H46B 109.4
H46A C46 H46B 108.0
C48 C47 C46 109.8(9)
C48 C47 H47A 109.7
C46 C47 H47A 109.7
C48 C47 H47B 109.7
C46 C47 H47B 109.7
H47A C47 H47B 108.2
C47 C48 C49 111.4(9)
C47 C48 H48A 109.4
C49 C48 H48A 109.4
C47 C48 H48B 109.4
C49 C48 H48B 109.4
H48A C48 H48B 108.0
C48 C49 C44 111.5(9)
C48 C49 H49A 109.3
C44 C49 H49A 109.3
C48 C49 H49B 109.3
C44 C49 H49B 109.3
H49A C49 H49B 108.0
N43 C50 C51 110.3(8)
N43 C50 C55 111.3(7)
C51 C50 C55 111.9(8)
N43 C50 H50A 107.7
C51 C50 H50A 107.7
C55 C50 H50A 107.7
C50 C51 C52 110.0(8)
C50 C51 H51A 109.7
C52 C51 H51A 109.7
C50 C51 H51B 109.7
C52 C51 H51B 109.7
H51A C51 H51B 108.2
C53 C52 C51 111.5(8)
C53 C52 H52A 109.3
C51 C52 H52A 109.3
C53 C52 H52B 109.3
C51 C52 H52B 109.3
H52A C52 H52B 108.0
C54 C53 C52 111.0(9)
C54 C53 H53A 109.4
C52 C53 H53A 109.4
C54 C53 H53B 109.4
C52 C53 H53B 109.4
H53A C53 H53B 108.0
C55 C54 C53 110.8(9)
C55 C54 H54A 109.5
C53 C54 H54A 109.5
C55 C54 H54B 109.5
C53 C54 H54B 109.5
H54A C54 H54B 108.1
C54 C55 C50 109.3(8)
C54 C55 H55A 109.8
C50 C55 H55A 109.8
C54 C55 H55B 109.8
C50 C55 H55B 109.8
H55A C55 H55B 108.3
C84 Ru2 C61 100.0(4)
C84 Ru2 C99 92.6(4)
C61 Ru2 C99 167.4(4)
C84 Ru2 Cl3 95.9(3)
C61 Ru2 Cl3 91.0(3)
C99 Ru2 Cl3 87.8(2)
C84 Ru2 Cl4 96.3(3)
C61 Ru2 Cl4 87.6(3)
C99 Ru2 Cl4 91.0(2)
Cl3 Ru2 Cl4 167.84(9)
N65 C61 N62 106.9(8)
N65 C61 Ru2 121.7(7)
N62 C61 Ru2 131.3(7)
C61 N62 C66 133.1(8)
C61 N62 C63 112.1(8)
C66 N62 C63 114.8(8)
N62 C63 C64 103.6(9)
N62 C63 H63A 111.0
C64 C63 H63A 111.0
N62 C63 H63B 111.0
C64 C63 H63B 111.0
H63A C63 H63B 109.0
N65 C64 C63 100.5(8)
N65 C64 H64A 111.7
C63 C64 H64A 111.7
N65 C64 H64B 111.7
C63 C64 H64B 111.7
H64A C64 H64B 109.4
C61 N65 C75 129.5(8)
C61 N65 C64 115.1(8)
C75 N65 C64 115.1(8)
C71 C66 C67 124.9(10)
C71 C66 N62 117.1(9)
C67 C66 N62 118.0(9)
C66 C67 C68 116.6(10)
C66 C67 C72 124.5(10)
C68 C67 C72 118.7(10)
C67 C68 C69 122.8(10)
C67 C68 H68 118.6
C69 C68 H68 118.6
C70 C69 C68 116.1(10)
C70 C69 C73 123.3(10)
C68 C69 C73 120.5(10)
C69 C70 C71 124.1(10)
C69 C70 H70 118.0
C71 C70 H70 118.0
C66 C71 C70 115.4(9)
C66 C71 C74 124.9(10)
C70 C71 C74 119.7(10)
C67 C72 H72A 109.5
C67 C72 H72B 109.5
H72A C72 H72B 109.5
C67 C72 H72C 109.5
H72A C72 H72C 109.5
H72B C72 H72C 109.5
C69 C73 H73A 109.5
C69 C73 H73B 109.5
H73A C73 H73B 109.5
C69 C73 H73C 109.5
H73A C73 H73C 109.5
H73B C73 H73C 109.5
C71 C74 H74A 109.5
C71 C74 H74B 109.5
H74A C74 H74B 109.5
C71 C74 H74C 109.5
H74A C74 H74C 109.5
H74B C74 H74C 109.5
C80 C75 C76 121.7(10)
C80 C75 N65 119.3(9)
C76 C75 N65 118.3(10)
C77 C76 C75 118.4(11)
C77 C76 C81 119.0(11)
C75 C76 C81 122.6(11)
C76 C77 C78 121.7(11)
C76 C77 H77 119.2
C78 C77 H77 119.2
C79 C78 C77 118.2(11)
C79 C78 C82 120.4(12)
C77 C78 C82 121.4(12)
C78 C79 C80 123.0(11)
C78 C79 H79 118.5
C80 C79 H79 118.5
C75 C80 C79 117.0(10)
C75 C80 C83 122.6(10)
C79 C80 C83 120.1(10)
C76 C81 H81A 109.5
C76 C81 H81B 109.5
H81A C81 H81B 109.5
C76 C81 H81C 109.5
H81A C81 H81C 109.5
H81B C81 H81C 109.5
C78 C82 H82A 109.5
C78 C82 H82B 109.5
H82A C82 H82B 109.5
C78 C82 H82C 109.5
H82A C82 H82C 109.5
H82B C82 H82C 109.5
C80 C83 H83A 109.5
C80 C83 H83B 109.5
H83A C83 H83B 109.5
C80 C83 H83C 109.5
H83A C83 H83C 109.5
H83B C83 H83C 109.5
C85 C84 C92 104.5(8)
C85 C84 Ru2 124.8(7)
C92 C84 Ru2 129.7(7)
C86 C85 C84 112.3(8)
C86 C85 H85 123.8
C84 C85 H85 123.8
C85 C86 C93 125.9(8)
C85 C86 C87 107.5(8)
C93 C86 C87 126.3(8)
C88 C87 C92 119.2(9)
C88 C87 C86 132.6(9)
C92 C87 C86 107.6(8)
C89 C88 C87 120.0(10)
C89 C88 H88 120.0
C87 C88 H88 120.0
C88 C89 C90 121.5(10)
C88 C89 H89 119.2
C90 C89 H89 119.2
C91 C90 C89 119.4(10)
C91 C90 H90 120.3
C89 C90 H90 120.3
C90 C91 C92 120.5(9)
C90 C91 H91 119.7
C92 C91 H91 119.7
C91 C92 C87 119.3(9)
C91 C92 C84 132.6(9)
C87 C92 C84 108.1(8)
C94 C93 C98 116.8(9)
C94 C93 C86 124.0(9)
C98 C93 C86 119.2(9)
C93 C94 C95 122.3(10)
C93 C94 H94 118.8
C95 C94 H94 118.8
C96 C95 C94 120.4(11)
C96 C95 H95 119.8
C94 C95 H95 119.8
C97 C96 C95 117.7(10)
C97 C96 H96 121.2
C95 C96 H96 121.2
C98 C97 C96 121.6(11)
C98 C97 H97 119.2
C96 C97 H97 119.2
C97 C98 C93 121.2(10)
C97 C98 H98 119.4
C93 C98 H98 119.4
N103 C99 N100 104.3(7)
N103 C99 Ru2 129.5(7)
N100 C99 Ru2 126.2(6)
C99 N100 C101 110.3(8)
C99 N100 C104 129.9(8)
C101 N100 C104 119.7(8)
C102 C101 N100 108.7(9)
C102 C101 H101 125.7
N100 C101 H101 125.7
C101 C102 N103 105.5(8)
C101 C102 H102 127.2
N103 C102 H102 127.3
C99 N103 C102 111.3(8)
C99 N103 C110 128.2(8)
C102 N103 C110 120.5(7)
N100 C104 C109 111.4(8)
N100 C104 C105 110.8(8)
C109 C104 C105 113.1(9)
N100 C104 H10K 107.0
C109 C104 H10K 107.0
C105 C104 H10K 107.0
C106 C105 C104 110.8(9)
C106 C105 H10A 109.5
C104 C105 H10A 109.5
C106 C105 H10B 109.5
C104 C105 H10B 109.5
H10A C105 H10B 108.1
C105 C106 C107 111.6(9)
C105 C106 H10C 109.3
C107 C106 H10C 109.3
C105 C106 H10D 109.3
C107 C106 H10D 109.3
H10C C106 H10D 108.0
C108 C107 C106 111.3(10)
C108 C107 H10E 109.4
C106 C107 H10E 109.4
C108 C107 H10F 109.4
C106 C107 H10F 109.4
H10E C107 H10F 108.0
C107 C108 C109 112.6(10)
C107 C108 H10G 109.1
C109 C108 H10G 109.1
C107 C108 H10H 109.1
C109 C108 H10H 109.1
H10G C108 H10H 107.8
C104 C109 C108 110.8(8)
C104 C109 H10I 109.5
C108 C109 H10I 109.5
C104 C109 H10J 109.5
C108 C109 H10J 109.5
H10I C109 H10J 108.1
C116 C110 N103 110.9(8)
C116 C110 C111 110.8(7)
N103 C110 C111 110.1(8)
C116 C110 H11M 108.3
N103 C110 H11M 108.3
C111 C110 H11M 108.3
C112 C111 C110 108.5(8)
C112 C111 H11A 110.0
C110 C111 H11A 110.0
C112 C111 H11B 110.0
C110 C111 H11B 110.0
H11A C111 H11B 108.4
C113 C112 C111 112.5(8)
C113 C112 H11C 109.1
C111 C112 H11C 109.1
C113 C112 H11D 109.1
C111 C112 H11D 109.1
H11C C112 H11D 107.8
C112 C113 C114 109.7(8)
C112 C113 H11E 109.7
C114 C113 H11E 109.7
C112 C113 H11F 109.7
C114 C113 H11F 109.7
H11E C113 H11F 108.2
C113 C114 C116 111.3(8)
C113 C114 H11G 109.4
C116 C114 H11G 109.4
C113 C114 H11H 109.4
C116 C114 H11H 109.4
H11G C114 H11H 108.0
C110 C116 C114 108.9(8)
C110 C116 H11I 109.9
C114 C116 H11I 109.9
C110 C116 H11J 109.9
C114 C116 H11J 109.9
H11I C116 H11J 108.3
Cl5 C117 Cl6 110.1(6)
Cl5 C117 H11K 109.6
Cl6 C117 H11K 109.6
Cl5 C117 H11L 109.6
Cl6 C117 H11L 109.6
H11K C117 H11L 108.2

loop_
_geom_bond_atom_site_label_1
_geom_bond_atom_site_label_2
_geom_bond_distance
Ru1 C24 1.848(9)
Ru1 C1 2.137(9)
Ru1 C39 2.153(9)
Ru1 Cl1 2.370(2)
Ru1 Cl2 2.375(2)
C1 N5 1.324(12)
C1 N2 1.337(11)
N2 C3 1.465(13)
N2 C6 1.469(12)
C3 C4 1.523(14)
C3 H3A 0.9900
C3 H3B 0.9900
C4 N5 1.483(13)
C4 H4A 0.9900
C4 H4B 0.9900
N5 C15 1.445(12)
C6 C7 1.396(14)
C6 C11 1.408(13)
C7 C8 1.376(15)
C7 C12 1.504(15)
C8 C9 1.405(16)
C8 H8 0.9500
C9 C10 1.385(16)
C9 C13 1.513(16)
C10 C11 1.391(14)
C10 H10 0.9500
C11 C14 1.500(14)
C12 H12A 0.9800
C12 H12B 0.9800
C12 H12C 0.9800
C13 H13A 0.9800
C13 H13B 0.9800
C13 H13C 0.9800
C14 H14A 0.9800
C14 H14B 0.9800
C14 H14C 0.9800
C15 C20 1.379(14)
C15 C16 1.380(13)
C16 C17 1.398(13)
C16 C21 1.506(14)
C17 C18 1.387(14)
C17 H17 0.9500
C18 C19 1.397(14)
C18 C22 1.498(13)
C19 C20 1.410(14)
C19 H19 0.9500
C20 C23 1.517(14)
C21 H21A 0.9800
C21 H21B 0.9800
C21 H21C 0.9800
C22 H22A 0.9800
C22 H22B 0.9800
C22 H22C 0.9800
C23 H23A 0.9800
C23 H23B 0.9800
C23 H23C 0.9800
C24 C25 1.479(12)
C24 C32 1.490(13)
C25 C26 1.344(13)
C25 H25 0.9500
C26 C33 1.461(12)
C26 C27 1.504(12)
C27 C32 1.403(13)
C27 C28 1.404(14)
C28 C29 1.385(15)
C28 H28 0.9500
C29 C30 1.378(15)
C29 H29 0.9500
C30 C31 1.386(14)
C30 H30 0.9500
C31 C32 1.395(13)
C31 H31 0.9500
C33 C38 1.379(13)
C33 C34 1.415(13)
C34 C35 1.400(14)
C34 H34 0.9500
C35 C36 1.336(14)
C35 H35 0.9500
C36 C37 1.408(14)
C36 H36 0.9500
C37 C38 1.369(14)
C37 H37 0.9500
C38 H38 0.9500
C39 N43 1.357(12)
C39 N40 1.364(12)
N40 C41 1.381(12)
N40 C44 1.462(12)
C41 C42 1.355(15)
C41 H41 0.9500
C42 N43 1.383(12)
C42 H42 0.9500
N43 C50 1.495(12)
C44 C45 1.516(13)
C44 C49 1.559(13)
C44 H44A 1.0000
C45 C46 1.546(15)
C45 H45A 0.9900
C45 H45B 0.9900
C46 C47 1.551(15)
C46 H46A 0.9900
C46 H46B 0.9900
C47 C48 1.518(15)
C47 H47A 0.9900
C47 H47B 0.9900
C48 C49 1.519(15)
C48 H48A 0.9900
C48 H48B 0.9900
C49 H49A 0.9900
C49 H49B 0.9900
C50 C51 1.509(13)
C50 C55 1.540(13)
C50 H50A 1.0000
C51 C52 1.559(15)
C51 H51A 0.9900
C51 H51B 0.9900
C52 C53 1.531(16)
C52 H52A 0.9900
C52 H52B 0.9900
C53 C54 1.524(15)
C53 H53A 0.9900
C53 H53B 0.9900
C54 C55 1.521(14)
C54 H54A 0.9900
C54 H54B 0.9900
C55 H55A 0.9900
C55 H55B 0.9900
Ru2 C84 1.851(9)
Ru2 C61 2.128(9)
Ru2 C99 2.149(9)
Ru2 Cl3 2.374(2)
Ru2 Cl4 2.390(2)
C61 N65 1.343(12)
C61 N62 1.353(12)
N62 C66 1.459(13)
N62 C63 1.497(12)
C63 C64 1.518(16)
C63 H63A 0.9900
C63 H63B 0.9900
C64 N65 1.490(13)
C64 H64A 0.9900
C64 H64B 0.9900
N65 C75 1.449(13)
C66 C71 1.368(14)
C66 C67 1.385(15)
C67 C68 1.388(15)
C67 C72 1.499(15)
C68 C69 1.415(15)
C68 H68 0.9500
C69 C70 1.372(15)
C69 C73 1.503(15)
C70 C71 1.420(15)
C70 H70 0.9500
C71 C74 1.519(14)
C72 H72A 0.9800
C72 H72B 0.9800
C72 H72C 0.9800
C73 H73A 0.9800
C73 H73B 0.9800
C73 H73C 0.9800
C74 H74A 0.9800
C74 H74B 0.9800
C74 H74C 0.9800
C75 C80 1.381(15)
C75 C76 1.422(15)
C76 C77 1.374(16)
C76 C81 1.509(16)
C77 C78 1.404(17)
C77 H77 0.9500
C78 C79 1.368(16)
C78 C82 1.544(15)
C79 C80 1.415(15)
C79 H79 0.9500
C80 C83 1.501(15)
C81 H81A 0.9800
C81 H81B 0.9800
C81 H81C 0.9800
C82 H82A 0.9800
C82 H82B 0.9800
C82 H82C 0.9800
C83 H83A 0.9800
C83 H83B 0.9800
C83 H83C 0.9800
C84 C85 1.454(12)
C84 C92 1.499(13)
C85 C86 1.365(13)
C85 H85 0.9500
C86 C93 1.459(13)
C86 C87 1.493(13)
C87 C88 1.380(13)
C87 C92 1.426(14)
C88 C89 1.370(14)
C88 H88 0.9500
C89 C90 1.383(15)
C89 H89 0.9500
C90 C91 1.378(14)
C90 H90 0.9500
C91 C92 1.384(14)
C91 H91 0.9500
C93 C94 1.372(14)
C93 C98 1.417(13)
C94 C95 1.397(14)
C94 H94 0.9500
C95 C96 1.396(16)
C95 H95 0.9500
C96 C97 1.389(16)
C96 H96 0.9500
C97 C98 1.376(15)
C97 H97 0.9500
C98 H98 0.9500
C99 N103 1.358(11)
C99 N100 1.359(12)
N100 C101 1.388(12)
N100 C104 1.472(12)
C101 C102 1.324(13)
C101 H101 0.9500
C102 N103 1.408(12)
C102 H102 0.9500
N103 C110 1.494(11)
C104 C109 1.512(14)
C104 C105 1.558(14)
C104 H10K 1.0000
C105 C106 1.519(15)
C105 H10A 0.9900
C105 H10B 0.9900
C106 C107 1.519(17)
C106 H10C 0.9900
C106 H10D 0.9900
C107 C108 1.514(17)
C107 H10E 0.9900
C107 H10F 0.9900
C108 C109 1.531(14)
C108 H10G 0.9900
C108 H10H 0.9900
C109 H10I 0.9900
C109 H10J 0.9900
C110 C116 1.490(13)
C110 C111 1.547(13)
C110 H11M 1.0000
C111 C112 1.532(14)
C111 H11A 0.9900
C111 H11B 0.9900
C112 C113 1.515(14)
C112 H11C 0.9900
C112 H11D 0.9900
C113 C114 1.520(14)
C113 H11E 0.9900
C113 H11F 0.9900
C114 C116 1.537(14)
C114 H11G 0.9900
C114 H11H 0.9900
C116 H11I 0.9900
C116 H11J 0.9900
C117 Cl5 1.769(12)
C117 Cl6 1.786(12)
C117 H11K 0.9900
C117 H11L 0.9900

loop_
_geom_torsion_atom_site_label_1
_geom_torsion_atom_site_label_2
_geom_torsion_atom_site_label_3
_geom_torsion_atom_site_label_4
_geom_torsion
C24 Ru1 C1 N5 -178.4(7)
C39 Ru1 C1 N5 -6(2)
Cl1 Ru1 C1 N5 86.4(7)
Cl2 Ru1 C1 N5 -81.1(7)
C24 Ru1 C1 N2 4.9(10)
C39 Ru1 C1 N2 176.8(13)
Cl1 Ru1 C1 N2 -90.3(9)
Cl2 Ru1 C1 N2 102.3(9)
N5 C1 N2 C3 -4.9(11)
Ru1 C1 N2 C3 172.1(7)
N5 C1 N2 C6 178.3(9)
Ru1 C1 N2 C6 -4.7(15)
C1 N2 C3 C4 13.7(12)
C6 N2 C3 C4 -169.0(8)
N2 C3 C4 N5 -15.3(11)
N2 C1 N5 C15 176.6(9)
Ru1 C1 N5 C15 -0.9(13)
N2 C1 N5 C4 -6.9(11)
Ru1 C1 N5 C4 175.6(7)
C3 C4 N5 C1 14.8(12)
C3 C4 N5 C15 -168.3(9)
C1 N2 C6 C7 -98.2(12)
C3 N2 C6 C7 85.0(11)
C1 N2 C6 C11 88.8(12)
C3 N2 C6 C11 -88.0(11)
C11 C6 C7 C8 -2.2(15)
N2 C6 C7 C8 -175.1(9)
C11 C6 C7 C12 178.0(9)
N2 C6 C7 C12 5.1(14)
C6 C7 C8 C9 0.7(15)
C12 C7 C8 C9 -179.5(9)
C7 C8 C9 C10 1.0(16)
C7 C8 C9 C13 178.6(10)
C8 C9 C10 C11 -1.3(16)
C13 C9 C10 C11 -178.8(10)
C9 C10 C11 C6 -0.2(15)
C9 C10 C11 C14 177.2(10)
C7 C6 C11 C10 1.9(14)
N2 C6 C11 C10 174.7(9)
C7 C6 C11 C14 -175.5(9)
N2 C6 C11 C14 -2.7(14)
C1 N5 C15 C20 -95.0(12)
C4 N5 C15 C20 88.7(11)
C1 N5 C15 C16 93.7(12)
C4 N5 C15 C16 -82.6(12)
C20 C15 C16 C17 6.1(14)
N5 C15 C16 C17 177.0(8)
C20 C15 C16 C21 -168.3(9)
N5 C15 C16 C21 2.6(14)
C15 C16 C17 C18 -2.7(14)
C21 C16 C17 C18 171.9(9)
C16 C17 C18 C19 -0.6(15)
C16 C17 C18 C22 179.9(9)
C17 C18 C19 C20 0.8(15)
C22 C18 C19 C20 -179.7(10)
C16 C15 C20 C19 -5.9(14)
N5 C15 C20 C19 -176.9(8)
C16 C15 C20 C23 167.6(10)
N5 C15 C20 C23 -3.4(15)
C18 C19 C20 C15 2.3(15)
C18 C19 C20 C23 -171.5(10)
C1 Ru1 C24 C25 57.7(8)
C39 Ru1 C24 C25 -120.4(8)
Cl1 Ru1 C24 C25 145.7(7)
Cl2 Ru1 C24 C25 -33.7(8)
C1 Ru1 C24 C32 -129.2(8)
C39 Ru1 C24 C32 52.6(9)
Cl1 Ru1 C24 C32 -41.3(8)
Cl2 Ru1 C24 C32 139.3(8)
C32 C24 C25 C26 -1.2(10)
Ru1 C24 C25 C26 173.3(7)
C24 C25 C26 C33 179.3(9)
C24 C25 C26 C27 0.9(11)
C25 C26 C27 C32 -0.1(11)
C33 C26 C27 C32 -178.6(9)
C25 C26 C27 C28 -173.0(10)
C33 C26 C27 C28 8.5(17)
C32 C27 C28 C29 3.1(14)
C26 C27 C28 C29 175.2(9)
C27 C28 C29 C30 -0.1(15)
C28 C29 C30 C31 -2.6(16)
C29 C30 C31 C32 2.2(15)
C30 C31 C32 C27 0.8(14)
C30 C31 C32 C24 -175.1(9)
C28 C27 C32 C31 -3.5(14)
C26 C27 C32 C31 -177.3(9)
C28 C27 C32 C24 173.2(8)
C26 C27 C32 C24 -0.6(10)
C25 C24 C32 C31 177.4(10)
Ru1 C24 C32 C31 3.3(15)
C25 C24 C32 C27 1.1(10)
Ru1 C24 C32 C27 -173.0(7)
C25 C26 C33 C38 27.3(15)
C27 C26 C33 C38 -154.5(10)
C25 C26 C33 C34 -148.8(10)
C27 C26 C33 C34 29.4(15)
C38 C33 C34 C35 0.1(14)
C26 C33 C34 C35 176.2(9)
C33 C34 C35 C36 -1.4(16)
C34 C35 C36 C37 1.8(17)
C35 C36 C37 C38 -0.9(16)
C36 C37 C38 C33 -0.5(17)
C34 C33 C38 C37 0.8(15)
C26 C33 C38 C37 -175.4(10)
C24 Ru1 C39 N43 45.1(9)
C1 Ru1 C39 N43 -126.9(15)
Cl1 Ru1 C39 N43 141.0(8)
Cl2 Ru1 C39 N43 -52.0(8)
C24 Ru1 C39 N40 -140.2(8)
C1 Ru1 C39 N40 48(2)
Cl1 Ru1 C39 N40 -44.4(8)
Cl2 Ru1 C39 N40 122.6(8)
N43 C39 N40 C41 -0.3(10)
Ru1 C39 N40 C41 -176.0(7)
N43 C39 N40 C44 -178.6(8)
Ru1 C39 N40 C44 5.7(14)
C39 N40 C41 C42 0.5(12)
C44 N40 C41 C42 178.9(9)
N40 C41 C42 N43 -0.4(12)
N40 C39 N43 C42 0.0(10)
Ru1 C39 N43 C42 175.6(7)
N40 C39 N43 C50 -177.7(8)
Ru1 C39 N43 C50 -2.1(14)
C41 C42 N43 C39 0.3(12)
C41 C42 N43 C50 178.2(8)
C39 N40 C44 C45 -124.7(10)
C41 N40 C44 C45 57.2(12)
C39 N40 C44 C49 113.0(10)
C41 N40 C44 C49 -65.1(11)
N40 C44 C45 C46 -178.4(8)
C49 C44 C45 C46 -56.0(11)
C44 C45 C46 C47 56.7(12)
C45 C46 C47 C48 -55.8(12)
C46 C47 C48 C49 56.7(13)
C47 C48 C49 C44 -58.0(12)
N40 C44 C49 C48 -178.7(8)
C45 C44 C49 C48 56.8(11)
C39 N43 C50 C51 -121.9(10)
C42 N43 C50 C51 60.5(11)
C39 N43 C50 C55 113.3(10)
C42 N43 C50 C55 -64.2(11)
N43 C50 C51 C52 179.2(8)
C55 C50 C51 C52 -56.3(10)
C50 C51 C52 C53 53.8(12)
C51 C52 C53 C54 -54.5(12)
C52 C53 C54 C55 57.5(12)
C53 C54 C55 C50 -58.8(12)
N43 C50 C55 C54 -176.9(8)
C51 C50 C55 C54 59.2(11)
C84 Ru2 C61 N65 -177.8(8)
C99 Ru2 C61 N65 2(2)
Cl3 Ru2 C61 N65 -81.6(8)
Cl4 Ru2 C61 N65 86.3(8)
C84 Ru2 C61 N62 6.3(10)
C99 Ru2 C61 N62 -173.5(12)
Cl3 Ru2 C61 N62 102.4(9)
Cl4 Ru2 C61 N62 -89.6(9)
N65 C61 N62 C66 173.9(10)
Ru2 C61 N62 C66 -9.8(16)
N65 C61 N62 C63 -5.9(12)
Ru2 C61 N62 C63 170.4(8)
C61 N62 C63 C64 12.1(13)
C66 N62 C63 C64 -167.8(10)
N62 C63 C64 N65 -12.2(12)
N62 C61 N65 C75 -177.0(10)
Ru2 C61 N65 C75 6.3(15)
N62 C61 N65 C64 -3.1(12)
Ru2 C61 N65 C64 -179.9(7)
C63 C64 N65 C61 10.2(13)
C63 C64 N65 C75 -175.0(9)
C61 N62 C66 C71 -94.1(13)
C63 N62 C66 C71 85.7(11)
C61 N62 C66 C67 88.7(13)
C63 N62 C66 C67 -91.6(12)
C71 C66 C67 C68 -2.2(15)
N62 C66 C67 C68 174.8(8)
C71 C66 C67 C72 -176.9(10)
N62 C66 C67 C72 0.1(15)
C66 C67 C68 C69 3.1(15)
C72 C67 C68 C69 178.1(10)
C67 C68 C69 C70 -2.8(15)
C67 C68 C69 C73 -179.1(10)
C68 C69 C70 C71 1.6(15)
C73 C69 C70 C71 177.7(10)
C67 C66 C71 C70 1.0(14)
N62 C66 C71 C70 -176.1(8)
C67 C66 C71 C74 -178.0(9)
N62 C66 C71 C74 4.9(14)
C69 C70 C71 C66 -0.7(14)
C69 C70 C71 C74 178.4(9)
C61 N65 C75 C80 -98.8(13)
C64 N65 C75 C80 87.4(13)
C61 N65 C75 C76 90.9(14)
C64 N65 C75 C76 -83.0(12)
C80 C75 C76 C77 4.0(15)
N65 C75 C76 C77 174.1(9)
C80 C75 C76 C81 -172.7(9)
N65 C75 C76 C81 -2.6(14)
C75 C76 C77 C78 -3.0(15)
C81 C76 C77 C78 173.8(9)
C76 C77 C78 C79 1.1(15)
C76 C77 C78 C82 -178.0(9)
C77 C78 C79 C80 0.0(15)
C82 C78 C79 C80 179.2(10)
C76 C75 C80 C79 -2.9(15)
N65 C75 C80 C79 -172.9(9)
C76 C75 C80 C83 170.7(10)
N65 C75 C80 C83 0.7(16)
C78 C79 C80 C75 0.9(15)
C78 C79 C80 C83 -172.9(11)
C61 Ru2 C84 C85 62.9(8)
C99 Ru2 C84 C85 -117.1(8)
Cl3 Ru2 C84 C85 -29.1(8)
Cl4 Ru2 C84 C85 151.6(7)
C61 Ru2 C84 C92 -130.1(8)
C99 Ru2 C84 C92 49.8(8)
Cl3 Ru2 C84 C92 137.8(8)
Cl4 Ru2 C84 C92 -41.5(8)
C92 C84 C85 C86 1.5(10)
Ru2 C84 C85 C86 171.2(7)
C84 C85 C86 C93 -175.1(8)
C84 C85 C86 C87 -0.6(10)
C85 C86 C87 C88 -171.3(10)
C93 C86 C87 C88 3.2(17)
C85 C86 C87 C92 -0.6(10)
C93 C86 C87 C92 173.9(9)
C92 C87 C88 C89 3.0(15)
C86 C87 C88 C89 172.8(10)
C87 C88 C89 C90 -1.5(16)
C88 C89 C90 C91 0.7(16)
C89 C90 C91 C92 -1.4(15)
C90 C91 C92 C87 2.9(14)
C90 C91 C92 C84 -173.7(9)
C88 C87 C92 C91 -3.7(14)
C86 C87 C92 C91 -175.9(8)
C88 C87 C92 C84 173.7(8)
C86 C87 C92 C84 1.5(10)
C85 C84 C92 C91 175.1(9)
Ru2 C84 C92 C91 6.1(15)
C85 C84 C92 C87 -1.8(10)
Ru2 C84 C92 C87 -170.8(7)
C85 C86 C93 C94 -153.3(10)
C87 C86 C93 C94 33.2(15)
C85 C86 C93 C98 24.7(14)
C87 C86 C93 C98 -148.9(9)
C98 C93 C94 C95 0.8(15)
C86 C93 C94 C95 178.8(9)
C93 C94 C95 C96 -1.2(17)
C94 C95 C96 C97 0.4(16)
C95 C96 C97 C98 0.6(17)
C96 C97 C98 C93 -1.0(17)
C94 C93 C98 C97 0.2(15)
C86 C93 C98 C97 -177.8(9)
C84 Ru2 C99 N103 38.5(9)
C61 Ru2 C99 N103 -141.7(14)
Cl3 Ru2 C99 N103 -57.3(8)
Cl4 Ru2 C99 N103 134.8(8)
C84 Ru2 C99 N100 -142.9(8)
C61 Ru2 C99 N100 37(2)
Cl3 Ru2 C99 N100 121.4(8)
Cl4 Ru2 C99 N100 -46.5(8)
N103 C99 N100 C101 -1.0(11)
Ru2 C99 N100 C101 -180.0(7)
N103 C99 N100 C104 173.9(9)
Ru2 C99 N100 C104 -5.1(14)
C99 N100 C101 C102 0.7(12)
C104 N100 C101 C102 -174.8(9)
N100 C101 C102 N103 0.0(12)
N100 C99 N103 C102 1.1(10)
Ru2 C99 N103 C102 179.9(7)
N100 C99 N103 C110 -175.6(8)
Ru2 C99 N103 C110 3.2(14)
C101 C102 N103 C99 -0.7(12)
C101 C102 N103 C110 176.3(9)
C99 N100 C104 C109 -111.2(12)
C101 N100 C104 C109 63.4(12)
C99 N100 C104 C105 121.9(11)
C101 N100 C104 C105 -63.5(12)
N100 C104 C105 C106 178.6(9)
C109 C104 C105 C106 52.6(12)
C104 C105 C106 C107 -53.9(14)
C105 C106 C107 C108 56.3(14)
C106 C107 C108 C109 -56.0(14)
N100 C104 C109 C108 -177.4(9)
C105 C104 C109 C108 -51.8(12)
C107 C108 C109 C104 53.6(14)
C99 N103 C110 C116 108.8(10)
C102 N103 C110 C116 -67.6(11)
C99 N103 C110 C111 -128.2(9)
C102 N103 C110 C111 55.4(11)
C116 C110 C111 C112 -58.9(11)
N103 C110 C111 C112 178.0(8)
C110 C111 C112 C113 56.1(11)
C111 C112 C113 C114 -55.5(12)
C112 C113 C114 C116 56.4(12)
N103 C110 C116 C114 -176.7(8)
C111 C110 C116 C114 60.7(11)
C113 C114 C116 C110 -59.7(11)
